data_4317070
loop_
_publ_author_name
'Yulia Sevryugina'
'Richard L. Julius'
'M. Frederick Hawthorne'

_publ_section_title
;
 Novel Approach to Aminocarboranes by Mild Amidation of Selected
 Iodo-carboranes
;
_journal_name_full 'Inorganic Chemistry'
_journal_page_first 10627
_journal_page_last 10634
_journal_paper_doi 10.1021/ic101620h
_journal_volume 49
_journal_year 2010
_chemical_formula_moiety
;
 [B10 C2 H10] {(N H) (C O) (C F3)}2
;
_chemical_formula_sum 'C6 H12 B10 F6 N2 O2'
_chemical_formula_weight 366.28
_chemical_melting_point ?
_chemical_name_systematic
; 
 N,N'-(1,7-dicarba-closo-dodecaboran-9,10-diyl)
 bis(trifluoroacetamide)
;
_space_group_IT_number 14
_symmetry_cell_setting monoclinic
_symmetry_space_group_name_Hall '-P 2ybc'
_symmetry_space_group_name_H-M 'P 1 21/c 1'
_atom_sites_solution_hydrogens difmap
_atom_sites_solution_primary direct
_atom_sites_solution_secondary difmap
_audit_creation_method SHELXL-97
_cell_angle_alpha 90.00
_cell_angle_beta 91.579(1)
_cell_angle_gamma 90.00
_cell_formula_units_Z 8
_cell_length_a 13.6276(10)
_cell_length_b 17.5083(13)
_cell_length_c 13.7268(10)
_cell_measurement_reflns_used 6497
_cell_measurement_temperature 173(2)
_cell_measurement_theta_max 26.79
_cell_measurement_theta_min 2.33
_cell_volume 3273.9(4)
_computing_cell_refinement 'SMART, SAINT'
_computing_data_collection SMART
_computing_data_reduction SAINT
_computing_molecular_graphics 'SHELXP-01 (Sheldrick, 2001)'
_computing_publication_material 'SHELXCIF-01 (Sheldrick, 2001)'
_computing_structure_refinement 'SHELXL-01 (Sheldrick, 2001)'
_computing_structure_solution 'SHELXS-01 (Sheldrick, 2001)'
_diffrn_ambient_temperature 173(2)
_diffrn_measured_fraction_theta_full 1.000
_diffrn_measured_fraction_theta_max 1.000
_diffrn_measurement_device_type 'Bruker SMART APEX CCD'
_diffrn_measurement_method '0.3 deg wide \w exposures'
_diffrn_radiation_monochromator graphite
_diffrn_radiation_source 'fine-focus sealed tube'
_diffrn_radiation_type MoK\a
_diffrn_radiation_wavelength 0.71073
_diffrn_reflns_av_R_equivalents 0.0957
_diffrn_reflns_av_sigmaI/netI 0.0914
_diffrn_reflns_limit_h_max 16
_diffrn_reflns_limit_h_min -15
_diffrn_reflns_limit_k_max 20
_diffrn_reflns_limit_k_min -20
_diffrn_reflns_limit_l_max 16
_diffrn_reflns_limit_l_min -16
_diffrn_reflns_number 24081
_diffrn_reflns_theta_full 25.00
_diffrn_reflns_theta_max 25.00
_diffrn_reflns_theta_min 1.49
_diffrn_standards_decay_% 0
_diffrn_standards_interval_count na
_diffrn_standards_interval_time na
_diffrn_standards_number 'none (area detector data)'
_exptl_absorpt_coefficient_mu 0.136
_exptl_absorpt_correction_T_max 0.9919
_exptl_absorpt_correction_T_min 0.9352
_exptl_absorpt_correction_type 'multi-scan (SADABS)'
_exptl_crystal_colour colourless
_exptl_crystal_density_diffrn 1.486
_exptl_crystal_density_meas ?
_exptl_crystal_density_method none
_exptl_crystal_description needle
_exptl_crystal_F_000 1456
_exptl_crystal_size_max 0.50
_exptl_crystal_size_mid 0.06
_exptl_crystal_size_min 0.06
_refine_diff_density_max 0.450
_refine_diff_density_min -0.363
_refine_diff_density_rms 0.062
_refine_ls_extinction_coef noref
_refine_ls_extinction_method none
_refine_ls_goodness_of_fit_ref 1.051
_refine_ls_hydrogen_treatment refall
_refine_ls_matrix_type full
_refine_ls_number_parameters 601
_refine_ls_number_reflns 5776
_refine_ls_number_restraints 0
_refine_ls_restrained_S_all 1.051
_refine_ls_R_factor_all 0.1471
_refine_ls_R_factor_gt 0.0790
_refine_ls_shift/su_max 0.000
_refine_ls_shift/su_mean 0.000
_refine_ls_structure_factor_coef Fsqd
_refine_ls_weighting_details 'calc w=1/[\s^2^(Fo^2^)+(0.0526P)^2^+6.6305P] where P=(Fo^2^+2Fc^2^)/3'
_refine_ls_weighting_scheme calc
_refine_ls_wR_factor_gt 0.1525
_refine_ls_wR_factor_ref 0.1823
_reflns_number_gt 3313
_reflns_number_total 5776
_reflns_threshold_expression >2sigma(I)
_cod_data_source_file ic101620h_si_002_10.cif
_cod_data_source_block m-[B10C2H10]-9,10-[NHCO(CF3)]2_(15bM)
_cod_depositor_comments
;
The following automatic conversions were performed:

'_chemical_melting_point' value 'not measured' was changed to '?' -
the value is undefined or not given.

Automatic conversion script
Id: cif_fix_values 1569 2011-02-09 13:29:24Z adriana 

The following automatic conversions were performed:

'_exptl_crystal_density_meas' value 'not measured' was changed to '?'
- the value is perceived as not measured.

Automatic conversion script
Id: cif_fix_values 3008 2015-01-20 13:52:24Z robertas 
;
_cod_database_code 4317070

loop_
_symmetry_equiv_pos_as_xyz
'x, y, z'
'-x, y+1/2, -z+1/2'
'-x, -y, -z'
'x, -y-1/2, z-1/2'

loop_
_atom_site_label
_atom_site_type_symbol
_atom_site_fract_x
_atom_site_fract_y
_atom_site_fract_z
_atom_site_U_iso_or_equiv
_atom_site_adp_type
_atom_site_occupancy
_atom_site_symmetry_multiplicity
_atom_site_calc_flag
_atom_site_refinement_flags
_atom_site_disorder_assembly
_atom_site_disorder_group
C1 C 0.2375(3) 0.2417(3) 0.2694(3) 0.0345(12) Uani 1 1 d . . .
H1 H 0.233(3) 0.290(2) 0.288(3) 0.017(11) Uiso 1 1 d . . .
B2 B 0.3048(4) 0.1787(3) 0.3366(4) 0.0353(14) Uani 1 1 d . . .
H2B H 0.334(3) 0.189(3) 0.406(3) 0.044(13) Uiso 1 1 d . . .
B3 B 0.1740(4) 0.1739(4) 0.3274(4) 0.0415(15) Uani 1 1 d . . .
H3B H 0.134(3) 0.182(3) 0.388(3) 0.047(14) Uiso 1 1 d . . .
B4 B 0.1355(4) 0.2053(4) 0.2107(4) 0.0382(14) Uani 1 1 d . . .
H4B H 0.071(3) 0.238(2) 0.203(3) 0.020(10) Uiso 1 1 d . . .
B5 B 0.2431(4) 0.2309(3) 0.1466(4) 0.0300(13) Uani 1 1 d . . .
H5B H 0.242(3) 0.277(2) 0.098(3) 0.030(12) Uiso 1 1 d . . .
B6 B 0.3470(4) 0.2138(3) 0.2259(4) 0.0319(13) Uani 1 1 d . . .
H6B H 0.405(3) 0.250(3) 0.228(3) 0.040(13) Uiso 1 1 d . . .
C7 C 0.2455(3) 0.0970(3) 0.3081(4) 0.0363(12) Uani 1 1 d . . .
H7 H 0.246(3) 0.059(2) 0.354(3) 0.030(13) Uiso 1 1 d . . .
B8 B 0.1414(4) 0.1066(3) 0.2367(4) 0.0371(14) Uani 1 1 d . . .
H8B H 0.077(3) 0.069(2) 0.249(3) 0.035(12) Uiso 1 1 d . . .
B9 B 0.1834(4) 0.1419(3) 0.1237(4) 0.0298(12) Uani 1 1 d . . .
B10 B 0.3160(4) 0.1469(3) 0.1319(4) 0.0248(12) Uani 1 1 d . . .
B11 B 0.3531(4) 0.1147(3) 0.2519(4) 0.0304(13) Uani 1 1 d . . .
H11B H 0.417(3) 0.084(2) 0.268(3) 0.019(10) Uiso 1 1 d . . .
B12 B 0.2523(4) 0.0702(3) 0.1881(4) 0.0321(13) Uani 1 1 d . . .
H12B H 0.254(3) 0.013(3) 0.164(3) 0.043(13) Uiso 1 1 d . . .
N1 N 0.3803(3) 0.1383(2) 0.0471(3) 0.0255(9) Uani 1 1 d . A .
H5 H 0.425(4) 0.172(3) 0.043(4) 0.044(16) Uiso 1 1 d . . .
C3 C 0.3707(3) 0.0862(3) -0.0223(3) 0.0288(11) Uani 1 1 d . . .
O1 O 0.3050(2) 0.03873(18) -0.0313(2) 0.0396(9) Uani 1 1 d . A .
C5 C 0.4487(4) 0.0869(3) -0.1001(3) 0.0389(12) Uani 1 1 d . A 1
F1 F 0.4089(11) 0.0865(8) -0.1909(9) 0.053(4) Uiso 0.35 1 d P A 1
F2 F 0.5208(8) 0.1365(6) -0.0855(8) 0.018(2) Uiso 0.35 1 d P A 1
F3 F 0.5059(8) 0.0272(7) -0.0973(9) 0.042(4) Uiso 0.35 1 d P A 1
F1X F 0.4294(9) 0.1225(6) -0.1787(7) 0.040(3) Uiso 0.30 1 d P A 2
F2X F 0.5424(8) 0.1177(7) -0.0619(8) 0.047(4) Uiso 0.30 1 d P A 2
F3X F 0.4725(10) 0.0220(9) -0.1338(9) 0.041(5) Uiso 0.30 1 d P A 2
F1Y F 0.3853(9) 0.1013(8) -0.1874(8) 0.046(4) Uiso 0.35 1 d P A 3
F2Y F 0.4934(8) 0.1491(6) -0.1107(8) 0.047(4) Uiso 0.35 1 d P A 3
F3Y F 0.4834(10) 0.0128(6) -0.1082(10) 0.018(3) Uiso 0.35 1 d P A 3
N2 N 0.1354(3) 0.1197(2) 0.0297(3) 0.0336(10) Uani 1 1 d . B .
H2 H 0.164(4) 0.081(3) -0.001(3) 0.045(15) Uiso 1 1 d . . .
C4 C 0.0558(3) 0.1494(3) -0.0141(3) 0.0264(10) Uani 1 1 d . . .
O2 O 0.0099(2) 0.20490(19) 0.0120(2) 0.0379(8) Uani 1 1 d . B .
C6 C 0.0184(4) 0.1064(3) -0.1044(4) 0.0376(12) Uani 1 1 d . B 1
F4 F -0.0480(14) 0.1386(11) -0.1568(14) 0.057(6) Uiso 0.20 1 d P B 1
F5 F 0.1091(10) 0.0929(9) -0.1673(10) 0.038(4) Uiso 0.20 1 d P B 1
F6 F -0.0079(15) 0.0388(8) -0.0917(10) 0.036(4) Uiso 0.20 1 d P B 1
F4X F -0.0109(6) 0.1530(3) -0.1748(4) 0.0243(15) Uiso 0.50 1 d P B 2
F5X F 0.0857(5) 0.0591(5) -0.1429(5) 0.0476(18) Uiso 0.50 1 d P B 2
F6X F -0.0582(7) 0.0623(5) -0.0843(5) 0.058(2) Uiso 0.50 1 d P B 2
F4Y F 0.0297(10) 0.1494(7) -0.1829(9) 0.053(4) Uiso 0.30 1 d P B 3
F5Y F 0.0538(8) 0.0385(5) -0.1143(7) 0.024(2) Uiso 0.30 1 d P B 3
F6Y F -0.0851(8) 0.0927(7) -0.0882(8) 0.045(3) Uiso 0.30 1 d P B 3
C21 C 0.7541(4) 0.3368(3) 0.8487(4) 0.0325(12) Uani 1 1 d . . .
H21 H 0.762(3) 0.339(2) 0.913(3) 0.030(13) Uiso 1 1 d . . .
B22 B 0.6777(4) 0.3987(3) 0.7920(4) 0.0316(13) Uani 1 1 d . . .
H22B H 0.642(3) 0.444(2) 0.826(3) 0.018(10) Uiso 1 1 d . . .
B23 B 0.8076(4) 0.4059(3) 0.7836(4) 0.0324(13) Uani 1 1 d . . .
H23B H 0.840(3) 0.455(2) 0.813(3) 0.030(12) Uiso 1 1 d . . .
B24 B 0.8578(4) 0.3132(3) 0.7880(4) 0.0308(13) Uani 1 1 d . . .
H24B H 0.925(3) 0.301(2) 0.827(3) 0.027(11) Uiso 1 1 d . . .
B25 B 0.7587(4) 0.2479(3) 0.7975(4) 0.0269(12) Uani 1 1 d . . .
H25B H 0.768(3) 0.199(2) 0.843(3) 0.015(10) Uiso 1 1 d . . .
B26 B 0.6469(4) 0.3010(3) 0.8015(4) 0.0284(12) Uani 1 1 d . . .
H26B H 0.590(3) 0.282(2) 0.847(3) 0.029(11) Uiso 1 1 d . . .
C27 C 0.7323(3) 0.4075(3) 0.6832(3) 0.0266(10) Uani 1 1 d . . .
H27 H 0.721(3) 0.455(2) 0.644(3) 0.020(11) Uiso 1 1 d . . .
B28 B 0.8430(4) 0.3617(3) 0.6753(4) 0.0295(13) Uani 1 1 d . . .
H28B H 0.902(3) 0.390(2) 0.635(3) 0.037(12) Uiso 1 1 d . . .
B29 B 0.8130(4) 0.2629(3) 0.6823(4) 0.0262(12) Uani 1 1 d . . .
B30 B 0.6819(4) 0.2560(3) 0.6911(4) 0.0257(12) Uani 1 1 d . . .
B31 B 0.6316(4) 0.3495(3) 0.6893(4) 0.0276(12) Uani 1 1 d . . .
H31B H 0.567(3) 0.369(2) 0.653(3) 0.030(12) Uiso 1 1 d . . .
B32 B 0.7345(4) 0.3267(3) 0.6155(4) 0.0275(12) Uani 1 1 d . . .
H32B H 0.725(3) 0.331(2) 0.540(3) 0.020(10) Uiso 1 1 d . . .
N3 N 0.8736(3) 0.2063(2) 0.6310(3) 0.0255(9) Uani 1 1 d . C .
H3 H 0.917(3) 0.221(3) 0.594(3) 0.035(14) Uiso 1 1 d . . .
C8 C 0.8646(3) 0.1305(2) 0.6354(3) 0.0276(10) Uani 1 1 d . . .
O3 O 0.8030(2) 0.09402(17) 0.6789(2) 0.0338(8) Uani 1 1 d . C .
C10 C 0.9416(4) 0.0849(3) 0.5796(3) 0.0350(12) Uani 1 1 d . C 1
F7 F 0.9931(5) 0.1252(3) 0.5196(5) 0.0329(16) Uiso 0.50 1 d P C 1
F8 F 0.8894(5) 0.0287(5) 0.5270(6) 0.0444(19) Uiso 0.50 1 d P C 1
F9 F 1.0002(5) 0.0486(5) 0.6420(4) 0.0338(16) Uiso 0.50 1 d P C 1
F7X F 1.0320(11) 0.1267(8) 0.5725(13) 0.045(4) Uiso 0.20 1 d P C 2
F8X F 0.9134(13) 0.0648(12) 0.4960(13) 0.057(5) Uiso 0.20 1 d P C 2
F9X F 0.9698(12) 0.0224(9) 0.6238(12) 0.035(4) Uiso 0.20 1 d P C 2
F7Y F 0.9598(7) 0.1134(5) 0.4919(6) 0.021(2) Uiso 0.30 1 d P C 3
F8Y F 0.9136(10) 0.0143(6) 0.5599(10) 0.049(3) Uiso 0.30 1 d P C 3
F9Y F 1.0288(8) 0.0794(7) 0.6302(8) 0.052(3) Uiso 0.30 1 d P C 3
N4 N 0.6309(3) 0.1860(2) 0.6533(3) 0.0305(10) Uani 1 1 d . D .
H4 H 0.658(3) 0.148(2) 0.676(3) 0.022(12) Uiso 1 1 d . . .
C9 C 0.5553(3) 0.1815(3) 0.5909(3) 0.0274(10) Uani 1 1 d . . .
O4 O 0.5119(2) 0.23364(18) 0.5514(2) 0.0356(8) Uani 1 1 d . D .
C11 C 0.5208(4) 0.1002(3) 0.5677(4) 0.0375(12) Uani 1 1 d . D 1
F10 F 0.5084(8) 0.0908(4) 0.4688(5) 0.0215(17) Uiso 0.40 1 d P D 1
F11 F 0.4253(7) 0.0929(5) 0.6015(7) 0.039(2) Uiso 0.40 1 d P D 1
F12 F 0.5787(6) 0.0458(4) 0.6012(7) 0.045(2) Uiso 0.40 1 d P D 1
F10X F 0.5521(7) 0.0776(5) 0.4870(7) 0.055(3) Uiso 0.40 1 d P D 2
F11X F 0.4224(9) 0.0961(6) 0.5643(9) 0.072(4) Uiso 0.40 1 d P D 2
F12X F 0.5429(6) 0.0496(3) 0.6397(5) 0.0232(15) Uiso 0.40 1 d P D 2
F10Y F 0.4725(13) 0.0935(9) 0.4847(13) 0.042(5) Uiso 0.20 1 d P D 3
F11Y F 0.4762(13) 0.0657(8) 0.6282(10) 0.035(3) Uiso 0.20 1 d P D 3
F12Y F 0.6105(9) 0.0533(7) 0.5435(10) 0.027(3) Uiso 0.20 1 d P D 3

loop_
_atom_site_aniso_label
_atom_site_aniso_U_11
_atom_site_aniso_U_22
_atom_site_aniso_U_33
_atom_site_aniso_U_23
_atom_site_aniso_U_13
_atom_site_aniso_U_12
C1 0.035(3) 0.033(3) 0.036(3) -0.012(2) -0.001(2) 0.003(2)
B2 0.033(3) 0.047(4) 0.025(3) -0.002(3) -0.004(2) 0.001(3)
B3 0.032(3) 0.055(4) 0.037(4) -0.007(3) 0.005(3) 0.000(3)
B4 0.026(3) 0.049(4) 0.039(3) -0.015(3) -0.004(3) 0.006(3)
B5 0.036(3) 0.024(3) 0.030(3) -0.005(2) -0.004(2) 0.006(2)
B6 0.033(3) 0.037(3) 0.026(3) -0.011(2) 0.004(2) -0.003(3)
C7 0.032(3) 0.043(3) 0.034(3) 0.011(3) 0.004(2) -0.001(2)
B8 0.024(3) 0.044(4) 0.044(3) -0.004(3) 0.007(3) -0.001(3)
B9 0.022(3) 0.031(3) 0.036(3) -0.006(3) -0.003(2) 0.005(2)
B10 0.020(3) 0.029(3) 0.025(3) -0.004(2) -0.006(2) 0.002(2)
B11 0.024(3) 0.038(3) 0.029(3) -0.001(3) -0.002(2) 0.003(3)
B12 0.032(3) 0.033(3) 0.031(3) 0.003(3) -0.002(2) -0.004(3)
N1 0.028(2) 0.019(2) 0.029(2) -0.0043(17) 0.0003(17) -0.0019(18)
C3 0.031(3) 0.024(3) 0.031(3) -0.003(2) -0.002(2) 0.004(2)
O1 0.0329(19) 0.037(2) 0.049(2) -0.0190(17) 0.0012(16) -0.0027(16)
C5 0.062(4) 0.027(3) 0.028(3) -0.003(2) 0.004(2) 0.004(3)
N2 0.029(2) 0.030(2) 0.041(2) -0.009(2) -0.0103(19) 0.0100(19)
C4 0.021(3) 0.026(3) 0.032(3) 0.001(2) 0.003(2) 0.001(2)
O2 0.0361(19) 0.041(2) 0.0364(19) -0.0026(16) 0.0016(15) 0.0142(16)
C6 0.042(3) 0.030(3) 0.041(3) 0.007(2) -0.005(2) 0.006(2)
C21 0.040(3) 0.031(3) 0.027(3) -0.004(2) 0.003(2) -0.001(2)
B22 0.030(3) 0.027(3) 0.038(3) -0.004(3) 0.006(3) 0.005(2)
B23 0.031(3) 0.030(3) 0.037(3) -0.007(3) 0.003(2) -0.002(3)
B24 0.022(3) 0.034(3) 0.036(3) -0.004(3) -0.006(2) 0.000(2)
B25 0.030(3) 0.022(3) 0.028(3) 0.004(2) 0.003(2) 0.002(2)
B26 0.025(3) 0.025(3) 0.036(3) 0.002(2) 0.008(2) -0.005(2)
C27 0.029(3) 0.020(2) 0.031(3) 0.001(2) 0.000(2) 0.004(2)
B28 0.031(3) 0.020(3) 0.038(3) 0.001(2) 0.007(3) 0.000(2)
B29 0.027(3) 0.025(3) 0.027(3) 0.002(2) 0.002(2) 0.000(2)
B30 0.025(3) 0.020(3) 0.032(3) 0.001(2) -0.002(2) 0.002(2)
B31 0.023(3) 0.022(3) 0.038(3) -0.002(2) -0.003(2) -0.002(2)
B32 0.033(3) 0.025(3) 0.025(3) 0.003(2) 0.001(2) -0.001(2)
N3 0.024(2) 0.023(2) 0.029(2) 0.0020(17) 0.0081(18) -0.0029(17)
C8 0.031(3) 0.023(3) 0.029(3) -0.002(2) -0.004(2) 0.006(2)
O3 0.0337(18) 0.0234(17) 0.045(2) 0.0081(15) 0.0087(16) 0.0042(15)
C10 0.045(3) 0.028(3) 0.032(3) 0.004(2) -0.004(2) 0.003(2)
N4 0.032(2) 0.016(2) 0.043(3) 0.0037(19) -0.0072(19) 0.0038(18)
C9 0.029(3) 0.024(3) 0.030(3) -0.005(2) 0.002(2) 0.002(2)
O4 0.039(2) 0.0263(18) 0.041(2) -0.0040(16) -0.0106(16) 0.0062(15)
C11 0.041(3) 0.035(3) 0.036(3) -0.004(2) -0.003(3) 0.002(2)

loop_
_atom_type_symbol
_atom_type_description
_atom_type_scat_dispersion_real
_atom_type_scat_dispersion_imag
_atom_type_scat_source
C C 0.0033 0.0016 'International Tables Vol C Tables 4.2.6.8 and 6.1.1.4'
H H 0.0000 0.0000 'International Tables Vol C Tables 4.2.6.8 and 6.1.1.4'
B B 0.0013 0.0007 'International Tables Vol C Tables 4.2.6.8 and 6.1.1.4'
N N 0.0061 0.0033 'International Tables Vol C Tables 4.2.6.8 and 6.1.1.4'
O O 0.0106 0.0060 'International Tables Vol C Tables 4.2.6.8 and 6.1.1.4'
F F 0.0171 0.0103 'International Tables Vol C Tables 4.2.6.8 and 6.1.1.4'

loop_
_geom_angle_atom_site_label_1
_geom_angle_atom_site_label_2
_geom_angle_atom_site_label_3
_geom_angle
_geom_angle_site_symmetry_1
_geom_angle_site_symmetry_3
_geom_angle_publ_flag
B3 C1 B2 63.9(3) . . y
B3 C1 B6 115.7(4) . . y
B2 C1 B6 62.3(3) . . y
B3 C1 B5 115.4(4) . . y
B2 C1 B5 115.5(4) . . y
B6 C1 B5 63.6(3) . . y
B3 C1 B4 62.5(3) . . y
B2 C1 B4 115.8(4) . . y
B6 C1 B4 116.1(4) . . y
B5 C1 B4 63.3(3) . . y
B3 C1 H1 120(3) . . n
B2 C1 H1 120(3) . . n
B6 C1 H1 116(3) . . n
B5 C1 H1 113(3) . . n
B4 C1 H1 116(3) . . n
C7 B2 C1 100.2(4) . . y
C7 B2 B6 105.3(4) . . y
C1 B2 B6 58.9(3) . . y
C7 B2 B11 59.4(3) . . y
C1 B2 B11 105.2(4) . . y
B6 B2 B11 60.7(3) . . y
C7 B2 B3 58.2(3) . . y
C1 B2 B3 57.8(3) . . y
B6 B2 B3 107.8(4) . . y
B11 B2 B3 108.4(4) . . y
C7 B2 H2B 122(3) . . n
C1 B2 H2B 125(3) . . n
B6 B2 H2B 127(3) . . n
B11 B2 H2B 125(3) . . n
B3 B2 H2B 116(2) . . n
C1 B3 C7 100.5(4) . . y
C1 B3 B4 59.5(3) . . y
C7 B3 B4 105.4(4) . . y
C1 B3 B8 105.1(4) . . y
C7 B3 B8 59.4(3) . . y
B4 B3 B8 60.2(3) . . y
C1 B3 B2 58.3(3) . . y
C7 B3 B2 57.9(3) . . y
B4 B3 B2 108.8(4) . . y
B8 B3 B2 108.2(4) . . y
C1 B3 H3B 125(3) . . n
C7 B3 H3B 125(3) . . n
B4 B3 H3B 123(3) . . n
B8 B3 H3B 123(3) . . n
B2 B3 H3B 119(3) . . n
C1 B4 B3 57.9(3) . . y
C1 B4 B8 103.7(4) . . y
B3 B4 B8 60.0(3) . . y
C1 B4 B9 103.9(4) . . y
B3 B4 B9 108.2(4) . . y
B8 B4 B9 60.5(3) . . y
C1 B4 B5 58.1(3) . . y
B3 B4 B5 107.3(4) . . y
B8 B4 B5 108.1(4) . . y
B9 B4 B5 60.1(3) . . y
C1 B4 H4B 120(2) . . n
B3 B4 H4B 119(2) . . n
B8 B4 H4B 126(2) . . n
B9 B4 H4B 127(2) . . n
B5 B4 H4B 121(2) . . n
C1 B5 B9 103.8(4) . . y
C1 B5 B6 58.1(3) . . y
B9 B5 B6 108.1(4) . . y
C1 B5 B4 58.7(3) . . y
B9 B5 B4 59.4(3) . . y
B6 B5 B4 107.8(4) . . y
C1 B5 B10 104.1(4) . . y
B9 B5 B10 60.9(3) . . y
B6 B5 B10 59.9(3) . . y
B4 B5 B10 108.4(4) . . y
C1 B5 H5B 123(2) . . n
B9 B5 H5B 124(2) . . n
B6 B5 H5B 121(2) . . n
B4 B5 H5B 121(2) . . n
B10 B5 H5B 124(2) . . n
C1 B6 B2 58.8(3) . . y
C1 B6 B11 104.4(4) . . y
B2 B6 B11 59.8(3) . . y
C1 B6 B10 104.5(4) . . y
B2 B6 B10 108.7(4) . . y
B11 B6 B10 60.8(3) . . y
C1 B6 B5 58.4(3) . . y
B2 B6 B5 108.3(4) . . y
B11 B6 B5 108.6(4) . . y
B10 B6 B5 60.1(3) . . y
C1 B6 H6B 120(3) . . n
B2 B6 H6B 118(3) . . n
B11 B6 H6B 126(3) . . n
B10 B6 H6B 127(3) . . n
B5 B6 H6B 121(3) . . n
B2 C7 B3 63.9(3) . . y
B2 C7 B11 62.4(3) . . y
B3 C7 B11 115.7(4) . . y
B2 C7 B8 115.8(4) . . y
B3 C7 B8 62.5(3) . . y
B11 C7 B8 115.7(4) . . y
B2 C7 B12 114.6(4) . . y
B3 C7 B12 114.5(4) . . y
B11 C7 B12 63.0(3) . . y
B8 C7 B12 62.8(3) . . y
B2 C7 H7 118(3) . . n
B3 C7 H7 118(3) . . n
B11 C7 H7 117(3) . . n
B8 C7 H7 117(3) . . n
B12 C7 H7 117(3) . . n
C7 B8 B3 58.2(3) . . y
C7 B8 B4 104.2(4) . . y
B3 B8 B4 59.8(3) . . y
C7 B8 B9 104.6(4) . . y
B3 B8 B9 107.6(4) . . y
B4 B8 B9 59.8(3) . . y
C7 B8 B12 58.8(3) . . y
B3 B8 B12 107.7(4) . . y
B4 B8 B12 107.9(4) . . y
B9 B8 B12 60.2(3) . . y
C7 B8 H8B 120(2) . . n
B3 B8 H8B 118(2) . . n
B4 B8 H8B 125(2) . . n
B9 B8 H8B 128(2) . . n
B12 B8 H8B 122(2) . . n
N2 B9 B4 126.1(4) . . y
N2 B9 B8 121.5(4) . . y
B4 B9 B8 59.7(3) . . y
N2 B9 B5 124.8(4) . . y
B4 B9 B5 60.5(3) . . y
B8 B9 B5 107.9(4) . . y
N2 B9 B12 117.3(4) . . y
B4 B9 B12 107.9(4) . . y
B8 B9 B12 60.1(3) . . y
B5 B9 B12 107.2(4) . . y
N2 B9 B10 118.9(4) . . y
B4 B9 B10 108.3(4) . . y
B8 B9 B10 107.9(4) . . y
B5 B9 B10 59.7(3) . . y
B12 B9 B10 59.5(3) . . y
N1 B10 B6 120.1(4) . . y
N1 B10 B12 124.5(4) . . y
B6 B10 B12 106.8(4) . . y
N1 B10 B5 120.9(4) . . y
B6 B10 B5 60.0(3) . . y
B12 B10 B5 107.0(4) . . y
N1 B10 B11 121.9(4) . . y
B6 B10 B11 59.3(3) . . y
B12 B10 B11 59.8(3) . . y
B5 B10 B11 107.3(4) . . y
N1 B10 B9 123.8(4) . . y
B6 B10 B9 107.0(4) . . y
B12 B10 B9 59.6(3) . . y
B5 B10 B9 59.4(3) . . y
B11 B10 B9 107.2(4) . . y
C7 B11 B2 58.2(3) . . y
C7 B11 B6 103.5(4) . . y
B2 B11 B6 59.5(3) . . y
C7 B11 B12 58.9(3) . . y
B2 B11 B12 107.8(4) . . y
B6 B11 B12 107.3(4) . . y
C7 B11 B10 104.4(4) . . y
B2 B11 B10 107.8(4) . . y
B6 B11 B10 59.9(3) . . y
B12 B11 B10 59.7(3) . . y
C7 B11 H11B 122(2) . . n
B2 B11 H11B 121(2) . . n
B6 B11 H11B 125(2) . . n
B12 B11 H11B 121(2) . . n
B10 B11 H11B 125(2) . . n
C7 B12 B10 104.3(4) . . y
C7 B12 B8 58.4(3) . . y
B10 B12 B8 108.6(4) . . y
C7 B12 B11 58.1(3) . . y
B10 B12 B11 60.5(3) . . y
B8 B12 B11 107.9(4) . . y
C7 B12 B9 103.9(4) . . y
B10 B12 B9 60.8(3) . . y
B8 B12 B9 59.7(3) . . y
B11 B12 B9 108.7(4) . . y
C7 B12 H12B 125(2) . . n
B10 B12 H12B 124(2) . . n
B8 B12 H12B 119(2) . . n
B11 B12 H12B 123(2) . . n
B9 B12 H12B 122(2) . . n
C3 N1 B10 125.9(4) . . y
C3 N1 H5 119(3) . . n
B10 N1 H5 115(3) . . n
O1 C3 N1 126.7(4) . . y
O1 C3 C5 117.1(4) . . y
N1 C3 C5 116.2(4) . . y
F3 C5 F2 94.6(8) . . y
F3 C5 F1 104.4(8) . . y
F2 C5 F1 115.0(9) . . y
F3 C5 C3 113.5(7) . . y
F2 C5 C3 115.3(5) . . y
F1 C5 C3 112.2(7) . . y
C4 N2 B9 128.7(4) . . y
C4 N2 H2 116(3) . . n
B9 N2 H2 115(3) . . n
O2 C4 N2 126.7(4) . . y
O2 C4 C6 118.2(4) . . y
N2 C4 C6 115.1(4) . . y
F6 C6 F4 107.3(13) . . y
F6 C6 C4 116.3(7) . . y
F4 C6 C4 117.2(9) . . y
F6 C6 F5 99.8(11) . . y
F4 C6 F5 108.6(11) . . y
C4 C6 F5 106.0(6) . . y
B22 C21 B23 64.0(3) . . y
B22 C21 B26 63.0(3) . . y
B23 C21 B26 116.3(4) . . y
B22 C21 B25 115.3(4) . . y
B23 C21 B25 114.5(4) . . y
B26 C21 B25 63.2(3) . . y
B22 C21 B24 116.1(4) . . y
B23 C21 B24 62.5(3) . . y
B26 C21 B24 116.0(4) . . y
B25 C21 B24 62.7(3) . . y
B22 C21 H21 119(3) . . n
B23 C21 H21 117(3) . . n
B26 C21 H21 118(3) . . n
B25 C21 H21 116(3) . . n
B24 C21 H21 115(3) . . n
C21 B22 C27 100.7(4) . . y
C21 B22 B31 105.0(4) . . y
C27 B22 B31 59.5(3) . . y
C21 B22 B26 59.1(3) . . y
C27 B22 B26 105.3(4) . . y
B31 B22 B26 60.2(3) . . y
C21 B22 B23 58.1(3) . . y
C27 B22 B23 58.3(3) . . y
B31 B22 B23 108.5(4) . . y
B26 B22 B23 108.2(4) . . y
C21 B22 H22B 125(2) . . n
C27 B22 H22B 123(2) . . n
B31 B22 H22B 124(2) . . n
B26 B22 H22B 126(2) . . n
B23 B22 H22B 117(2) . . n
C21 B23 C27 100.5(4) . . y
C21 B23 B28 105.4(4) . . y
C27 B23 B28 59.6(3) . . y
C21 B23 B24 59.5(3) . . y
C27 B23 B24 105.6(4) . . y
B28 B23 B24 60.5(3) . . y
C21 B23 B22 57.9(3) . . y
C27 B23 B22 58.3(3) . . y
B28 B23 B22 108.7(4) . . y
B24 B23 B22 108.6(4) . . y
C21 B23 H23B 125(2) . . n
C27 B23 H23B 123(2) . . n
B28 B23 H23B 125(2) . . n
B24 B23 H23B 126(2) . . n
B22 B23 H23B 116(2) . . n
C21 B24 B23 58.0(3) . . y
C21 B24 B28 103.5(4) . . y
B23 B24 B28 59.6(3) . . y
C21 B24 B25 58.6(3) . . y
B23 B24 B25 107.5(4) . . y
B28 B24 B25 107.7(4) . . y
C21 B24 B29 104.2(4) . . y
B23 B24 B29 107.6(4) . . y
B28 B24 B29 60.0(3) . . y
B25 B24 B29 60.0(3) . . y
C21 B24 H24B 121(2) . . n
B23 B24 H24B 122(2) . . n
B28 B24 H24B 127(2) . . n
B25 B24 H24B 119(2) . . n
B29 B24 H24B 125(2) . . n
C21 B25 B24 58.7(3) . . y
C21 B25 B30 103.7(4) . . y
B24 B25 B30 108.6(4) . . y
C21 B25 B29 104.5(4) . . y
B24 B25 B29 60.3(3) . . y
B30 B25 B29 60.6(3) . . y
C21 B25 B26 58.1(3) . . y
B24 B25 B26 108.5(4) . . y
B30 B25 B26 60.1(3) . . y
B29 B25 B26 109.0(4) . . y
C21 B25 H25B 120.0(19) . . n
B24 B25 H25B 118.7(19) . . n
B30 B25 H25B 127.0(19) . . n
B29 B25 H25B 126.0(19) . . n
B26 B25 H25B 119.5(19) . . n
C21 B26 B31 103.6(4) . . y
C21 B26 B22 57.9(3) . . y
B31 B26 B22 59.5(3) . . y
C21 B26 B30 103.8(4) . . y
B31 B26 B30 60.0(3) . . y
B22 B26 B30 107.2(4) . . y
C21 B26 B25 58.6(3) . . y
B31 B26 B25 107.7(4) . . y
B22 B26 B25 107.3(4) . . y
B30 B26 B25 59.7(3) . . y
C21 B26 H26B 122(2) . . n
B31 B26 H26B 127(2) . . n
B22 B26 H26B 122(2) . . n
B30 B26 H26B 125(2) . . n
B25 B26 H26B 119(2) . . n
B22 C27 B32 115.0(4) . . y
B22 C27 B23 63.4(3) . . y
B32 C27 B23 114.3(4) . . y
B22 C27 B31 62.0(3) . . y
B32 C27 B31 63.7(3) . . y
B23 C27 B31 114.7(4) . . y
B22 C27 B28 114.9(4) . . y
B32 C27 B28 63.0(3) . . y
B23 C27 B28 62.0(3) . . y
B31 C27 B28 115.7(4) . . y
B22 C27 H27 119(2) . . n
B32 C27 H27 114(2) . . n
B23 C27 H27 122(2) . . n
B31 C27 H27 114(2) . . n
B28 C27 H27 119(2) . . n
C27 B28 B23 58.5(3) . . y
C27 B28 B24 104.4(4) . . y
B23 B28 B24 59.9(3) . . y
C27 B28 B32 58.0(3) . . y
B23 B28 B32 107.4(4) . . y
B24 B28 B32 108.1(4) . . y
C27 B28 B29 104.3(4) . . y
B23 B28 B29 108.3(4) . . y
B24 B28 B29 60.5(3) . . y
B32 B28 B29 60.1(3) . . y
C27 B28 H28B 119(2) . . n
B23 B28 H28B 117(2) . . n
B24 B28 H28B 126(2) . . n
B32 B28 H28B 122(2) . . n
B29 B28 H28B 129(2) . . n
N3 B29 B28 119.5(4) . . y
N3 B29 B32 120.6(4) . . y
B28 B29 B32 59.9(3) . . y
N3 B29 B25 125.0(4) . . y
B28 B29 B25 107.1(4) . . y
B32 B29 B25 106.9(4) . . y
N3 B29 B24 122.2(4) . . y
B28 B29 B24 59.5(3) . . y
B32 B29 B24 107.2(4) . . y
B25 B29 B24 59.7(3) . . y
N3 B29 B30 123.6(4) . . y
B28 B29 B30 107.4(4) . . y
B32 B29 B30 59.6(3) . . y
B25 B29 B30 59.6(3) . . y
B24 B29 B30 107.3(4) . . y
N4 B30 B31 125.2(4) . . y
N4 B30 B32 124.0(4) . . y
B31 B30 B32 60.8(3) . . y
N4 B30 B25 118.5(4) . . y
B31 B30 B25 107.6(4) . . y
B32 B30 B25 107.3(4) . . y
N4 B30 B26 121.6(4) . . y
B31 B30 B26 59.4(3) . . y
B32 B30 B26 108.0(4) . . y
B25 B30 B26 60.2(3) . . y
N4 B30 B29 119.0(4) . . y
B31 B30 B29 108.7(4) . . y
B32 B30 B29 59.8(3) . . y
B25 B30 B29 59.8(3) . . y
B26 B30 B29 108.4(4) . . y
C27 B31 B22 58.5(3) . . y
C27 B31 B26 104.7(4) . . y
B22 B31 B26 60.3(3) . . y
C27 B31 B30 103.8(4) . . y
B22 B31 B30 108.2(4) . . y
B26 B31 B30 60.6(3) . . y
C27 B31 B32 57.7(3) . . y
B22 B31 B32 107.2(4) . . y
B26 B31 B32 108.1(4) . . y
B30 B31 B32 59.7(3) . . y
C27 B31 H31B 116(2) . . n
B22 B31 H31B 120(2) . . n
B26 B31 H31B 130(2) . . n
B30 B31 H31B 128(2) . . n
B32 B31 H31B 117(2) . . n
C27 B32 B30 104.4(4) . . y
C27 B32 B28 59.1(3) . . y
B30 B32 B28 108.3(4) . . y
C27 B32 B29 105.1(4) . . y
B30 B32 B29 60.7(3) . . y
B28 B32 B29 60.0(3) . . y
C27 B32 B31 58.6(3) . . y
B30 B32 B31 59.5(3) . . y
B28 B32 B31 108.3(4) . . y
B29 B32 B31 108.4(4) . . y
C27 B32 H32B 119(2) . . n
B30 B32 H32B 126(2) . . n
B28 B32 H32B 121(2) . . n
B29 B32 H32B 128(2) . . n
B31 B32 H32B 118(2) . . n
C8 N3 B29 126.2(4) . . y
C8 N3 H3 113(3) . . n
B29 N3 H3 120(3) . . n
O3 C8 N3 127.3(4) . . y
O3 C8 C10 117.3(4) . . y
N3 C8 C10 115.4(4) . . y
F7 C10 F9 110.1(6) . . y
F7 C10 F8 109.2(6) . . y
F9 C10 F8 106.6(6) . . y
F7 C10 C8 114.8(4) . . y
F9 C10 C8 109.6(4) . . y
F8 C10 C8 106.1(4) . . y
C9 N4 B30 128.2(4) . . y
C9 N4 H4 122(3) . . n
B30 N4 H4 110(3) . . n
O4 C9 N4 127.5(4) . . y
O4 C9 C11 117.7(4) . . y
N4 C9 C11 114.8(4) . . y
F12 C11 F10 108.4(6) . . y
F12 C11 F11 111.9(7) . . y
F10 C11 F11 103.2(7) . . y
F12 C11 C9 115.0(5) . . y
F10 C11 C9 110.3(5) . . y
F11 C11 C9 107.5(5) . . y

loop_
_geom_bond_atom_site_label_1
_geom_bond_atom_site_label_2
_geom_bond_distance
_geom_bond_site_symmetry_2
_geom_bond_publ_flag
C1 B3 1.682(8) . y
C1 B2 1.692(8) . y
C1 B6 1.693(7) . y
C1 B5 1.699(7) . y
C1 B4 1.710(7) . y
C1 H1 0.89(4) . n
B2 C7 1.683(8) . y
B2 B6 1.750(8) . y
B2 B11 1.755(8) . y
B2 B3 1.785(8) . y
B2 H2B 1.05(5) . n
B3 C7 1.688(8) . y
B3 B4 1.760(9) . y
B3 B8 1.762(8) . y
B3 H3B 1.02(5) . n
B4 B8 1.766(9) . y
B4 B9 1.768(8) . y
B4 B5 1.788(8) . y
B4 H4B 1.06(4) . n
B5 B9 1.781(8) . y
B5 B6 1.787(8) . y
B5 B10 1.788(7) . y
B5 H5B 1.05(4) . n
B6 B11 1.772(8) . y
B6 B10 1.784(7) . y
B6 H6B 1.02(5) . n
C7 B11 1.703(7) . y
C7 B8 1.710(7) . y
C7 B12 1.718(7) . y
C7 H7 0.93(4) . n
B8 B9 1.779(8) . y
B8 B12 1.787(8) . y
B8 H8B 1.11(4) . n
B9 N2 1.483(6) . y
B9 B12 1.787(8) . y
B9 B10 1.809(7) . y
B10 N1 1.484(6) . y
B10 B12 1.786(7) . y
B10 B11 1.799(7) . y
B11 B12 1.787(8) . y
B11 H11B 1.04(4) . n
B12 H12B 1.06(5) . n
N1 C3 1.322(5) . y
N1 H5 0.86(5) . n
C3 O1 1.226(5) . y
C3 C5 1.527(6) . y
C5 F3 1.305(12) . y
C5 F2 1.322(10) . y
C5 F1 1.345(14) . y
N2 C4 1.331(5) . y
N2 H2 0.89(5) . n
C4 O2 1.215(5) . y
C4 C6 1.526(7) . y
C6 F6 1.250(14) . y
C6 F4 1.273(18) . y
C6 F5 1.545(15) . y
C21 B22 1.679(7) . y
C21 B23 1.683(7) . y
C21 B26 1.701(7) . y
C21 B25 1.709(7) . y
C21 B24 1.711(7) . y
C21 H21 0.89(4) . n
B22 C27 1.694(7) . y
B22 B31 1.753(8) . y
B22 B26 1.767(7) . y
B22 B23 1.781(7) . y
B22 H22B 1.04(4) . n
B23 C27 1.695(7) . y
B23 B28 1.755(7) . y
B23 B24 1.761(8) . y
B23 H23B 1.04(4) . n
B24 B28 1.772(8) . y
B24 B25 1.778(7) . y
B24 B29 1.790(7) . y
B24 H24B 1.08(4) . n
B25 B30 1.779(7) . y
B25 B29 1.783(7) . y
B25 B26 1.788(7) . y
B25 H25B 1.07(4) . n
B26 B31 1.765(8) . y
B26 B30 1.785(7) . y
B26 H26B 1.06(4) . n
C27 B32 1.694(7) . y
C27 B31 1.711(7) . y
C27 B28 1.715(7) . y
C27 H27 1.00(4) . n
B28 B32 1.780(8) . y
B28 B29 1.780(7) . y
B28 H28B 1.10(4) . n
B29 N3 1.481(6) . y
B29 B32 1.783(7) . y
B29 B30 1.799(7) . y
B30 N4 1.494(6) . y
B30 B31 1.775(7) . y
B30 B32 1.779(7) . y
B31 B32 1.798(7) . y
B31 H31B 1.06(4) . n
B32 H32B 1.04(4) . n
N3 C8 1.334(5) . y
N3 H3 0.83(5) . n
C8 O3 1.223(5) . y
C8 C10 1.539(6) . y
C10 F7 1.305(7) . y
C10 F9 1.318(7) . y
C10 F8 1.402(8) . y
N4 C9 1.324(6) . y
N4 H4 0.81(4) . n
C9 O4 1.208(5) . y
C9 C11 1.529(6) . y
C11 F12 1.313(8) . y
C11 F10 1.373(9) . y
C11 F11 1.399(10) . y

loop_
_geom_torsion_atom_site_label_1
_geom_torsion_atom_site_label_2
_geom_torsion_atom_site_label_3
_geom_torsion_atom_site_label_4
_geom_torsion
_geom_torsion_site_symmetry_1
_geom_torsion_site_symmetry_2
_geom_torsion_site_symmetry_3
_geom_torsion_site_symmetry_4
_geom_torsion_publ_flag
B12 B9 N2 C4 153.6(4) . . . . y
B12 B10 N1 C3 29.7(7) . . . . y
B32 B30 N4 C9 -56.1(7) . . . . y
B32 B29 N3 C8 -114.7(5) . . . . y
B9 N2 C4 O2 5.4(8) . . . . y
B10 N1 C3 O1 3.8(7) . . . . y
B30 N4 C9 O4 0.1(8) . . . . y
B29 N3 C8 O3 3.2(8) . . . . y
